data_1577471
loop_
_publ_author_name
'Nasipuri, Diptam'
'Karmakar, Sougata'
'Sarkar, Akram Hossain'
'Goyal, Naveen'
'Banerjee, Souvik'
'Das, Rajdeep'
'Ravishankar, N.'
'Rao, K. D. M.'
'Pradhan, Narayan'

_publ_section_title
;
 Facet&#x2010;Engineered Rubidium Lead Halide Nanocrystals for
 Pyro&#x2010;Phototronic Broadband Photodetection
;
_journal_issue 7
_journal_name_full 'Advanced Materials'
_journal_page_first e10226
_journal_paper_doi 10.1002/adma.202510226
_journal_volume 38
_journal_year 2025
_chemical_formula_moiety 'Cl5 Pb2 Rb'
_chemical_formula_sum 'Cl5 Pb2 Rb'
_chemical_formula_weight 677.10
_chemical_name_systematic RbPb2Cl5
_space_group_crystal_system monoclinic
_space_group_IT_number 14
_space_group_name_Hall '-P 2ybc'
_space_group_name_H-M_alt 'P 1 21/c 1'
_atom_sites_solution_hydrogens .
_atom_sites_solution_primary dual
_audit_creation_date 2024-09-16
_audit_creation_method
;
Olex2 1.3
(compiled 2020.11.12 svn.r5f609507 for OlexSys, GUI svn.r6408)
;
_audit_update_record
;
2024-09-24 deposited with the CCDC.	2025-05-18 downloaded from the CCDC.
;
_cell_angle_alpha 90
_cell_angle_beta 90.10(2)
_cell_angle_gamma 90
_cell_formula_units_Z 4
_cell_length_a 9.052(6)
_cell_length_b 8.032(4)
_cell_length_c 12.592(6)
_cell_measurement_reflns_used 4316
_cell_measurement_temperature 171.33
_cell_measurement_theta_max 33.51
_cell_measurement_theta_min 3.01
_cell_volume 915.5(9)
_computing_cell_refinement 'SAINT V8.38A (Bruker, 2018)'
_computing_data_reduction 'SAINT V8.38A (Bruker, 2018)'
_computing_molecular_graphics 'Olex2 1.3 (Dolomanov et al., 2009)'
_computing_publication_material 'Olex2 1.3 (Dolomanov et al., 2009)'
_computing_structure_refinement 'XL  (Sheldrick, 2008)'
_computing_structure_solution 'SHELXT 2014/5 (Sheldrick, 2014)'
_diffrn_ambient_temperature 171.33
_diffrn_detector 'Bruker APEX2 area detector'
_diffrn_detector_area_resol_mean 7.9
_diffrn_detector_type 'CCD area detector'
_diffrn_measured_fraction_theta_full 0.992
_diffrn_measured_fraction_theta_max 0.872
_diffrn_measurement_device 'three-circle diffractometer'
_diffrn_measurement_device_type 'Bruker SMART APEX2 area detector'
_diffrn_measurement_method '\w and \f scans'
_diffrn_radiation_monochromator 'mirror optics'
_diffrn_radiation_probe x-ray
_diffrn_radiation_type MoK\a
_diffrn_radiation_wavelength 0.71073
_diffrn_reflns_av_R_equivalents 0.0749
_diffrn_reflns_av_unetI/netI 0.0744
_diffrn_reflns_Laue_measured_fraction_full 0.992
_diffrn_reflns_Laue_measured_fraction_max 0.872
_diffrn_reflns_limit_h_max 13
_diffrn_reflns_limit_h_min -13
_diffrn_reflns_limit_k_max 12
_diffrn_reflns_limit_k_min -12
_diffrn_reflns_limit_l_max 19
_diffrn_reflns_limit_l_min -19
_diffrn_reflns_number 11140
_diffrn_reflns_point_group_measured_fraction_full 0.992
_diffrn_reflns_point_group_measured_fraction_max 0.872
_diffrn_reflns_theta_full 25.242
_diffrn_reflns_theta_max 34.336
_diffrn_reflns_theta_min 2.250
_diffrn_source 'microfocus sealed X-ray tube'
_diffrn_source_current 1.0
_diffrn_source_power 0.05
_diffrn_source_type 'Incoatec I\ms'
_diffrn_source_voltage 50.0
_diffrn_standards_number 0
_exptl_absorpt_coefficient_mu 43.381
_exptl_absorpt_correction_T_max 0.7468
_exptl_absorpt_correction_T_min 0.2250
_exptl_absorpt_correction_type multi-scan
_exptl_absorpt_process_details
;
SADABS-2016/2 (Bruker,2016/2) was used for absorption correction.
wR2(int) was 0.1599 before and 0.0997 after correction.
The Ratio of minimum to maximum transmission is 0.3013.
The \l/2 correction factor is Not present.
;
_exptl_crystal_colour 'clear light colourless'
_exptl_crystal_colour_lustre clear
_exptl_crystal_colour_modifier light
_exptl_crystal_colour_primary colourless
_exptl_crystal_density_diffrn 4.912
_exptl_crystal_description plate
_exptl_crystal_F_000 1144
_exptl_crystal_recrystallization_method 'Hydrothermal Method'
_exptl_crystal_size_max 0.03
_exptl_crystal_size_mid 0.02
_exptl_crystal_size_min 0.01
_refine_diff_density_max 7.855
_refine_diff_density_min -10.667
_refine_diff_density_rms 1.705
_refine_ls_extinction_coef 0.0243(16)
_refine_ls_extinction_expression Fc^*^=kFc[1+0.001xFc^2^\l^3^/sin(2\q)]^-1/4^
_refine_ls_extinction_method 'SHELXL-2016/6 (Sheldrick 2016)'
_refine_ls_goodness_of_fit_ref 1.009
_refine_ls_hydrogen_treatment undef
_refine_ls_matrix_type full
_refine_ls_number_parameters 74
_refine_ls_number_reflns 3344
_refine_ls_number_restraints 0
_refine_ls_restrained_S_all 1.009
_refine_ls_R_factor_all 0.0870
_refine_ls_R_factor_gt 0.0759
_refine_ls_shift/su_max 0.000
_refine_ls_shift/su_mean 0.000
_refine_ls_structure_factor_coef Fsqd
_refine_ls_weighting_details 'w=1/[\s^2^(Fo^2^)+(0.1589P)^2^+32.3137P] where P=(Fo^2^+2Fc^2^)/3'
_refine_ls_weighting_scheme calc
_refine_ls_wR_factor_gt 0.1967
_refine_ls_wR_factor_ref 0.2243
_reflns_Friedel_coverage 0.000
_reflns_Friedel_fraction_full .
_reflns_Friedel_fraction_max .
_reflns_number_gt 2891
_reflns_number_total 3344
_reflns_threshold_expression 'I > 2\s(I)'
_journal_article_reference e10226
_cod_data_source_file 2386436_dn.cif
_cod_data_source_block final_a
_cod_database_code 1577471
_shelx_shelxl_version_number 2016/6
_shelx_space_group_comment
;
The symmetry employed for this shelxl refinement is uniquely defined
by the following loop, which should always be used as a source of
symmetry information in preference to the above space-group names.
They are only intended as comments.
;
_shelx_estimated_absorpt_t_max 0.671
_shelx_estimated_absorpt_t_min 0.356
_olex2_refinement_description
;
;
_olex2_submission_special_instructions 'No special instructions were received'

loop_
_space_group_symop_operation_xyz
'x, y, z'
'-x, y+1/2, -z+1/2'
'-x, -y, -z'
'x, -y-1/2, z-1/2'

loop_
_atom_site_label
_atom_site_type_symbol
_atom_site_fract_x
_atom_site_fract_y
_atom_site_fract_z
_atom_site_U_iso_or_equiv
_atom_site_adp_type
_atom_site_occupancy
_atom_site_site_symmetry_order
_atom_site_calc_flag
_atom_site_refinement_flags_posn
_atom_site_refinement_flags_adp
_atom_site_refinement_flags_occupancy
_atom_site_disorder_assembly
_atom_site_disorder_group
Pb01 Pb 0.75179(5) 0.56188(7) 0.49401(4) 0.0168(2) Uani 1 1 d . . . . .
Pb02 Pb 0.50652(6) 0.50729(8) 0.17381(4) 0.0191(2) Uani 1 1 d . . . . .
Rb03 Rb 1.01021(15) -0.0583(2) 0.66749(12) 0.0212(4) Uani 1 1 d . . . . .
Cl04 Cl 0.7157(4) 0.5432(5) -0.0013(3) 0.0183(6) Uani 1 1 d . . . . .
Cl05 Cl 0.5427(3) 0.1664(4) 0.0973(3) 0.0170(6) Uani 1 1 d . . . . .
Cl06 Cl 0.7238(4) 0.3487(5) 0.3111(3) 0.0228(7) Uani 1 1 d . . . . .
Cl07 Cl 0.9595(3) 0.3202(5) 0.5739(3) 0.0211(7) Uani 1 1 d . . . . .
Cl08 Cl 0.2717(4) 0.3140(5) 0.2804(3) 0.0191(6) Uani 1 1 d . . . . .

loop_
_atom_site_aniso_label
_atom_site_aniso_U_11
_atom_site_aniso_U_22
_atom_site_aniso_U_33
_atom_site_aniso_U_23
_atom_site_aniso_U_13
_atom_site_aniso_U_12
Pb01 0.0060(3) 0.0213(3) 0.0232(3) -0.00179(17) -0.00253(19) -0.00053(15)
Pb02 0.0093(3) 0.0231(4) 0.0250(3) 0.00188(18) -0.0020(2) -0.00166(16)
Rb03 0.0099(6) 0.0243(8) 0.0294(7) 0.0045(5) -0.0029(5) -0.0021(4)
Cl04 0.0110(13) 0.0217(15) 0.0222(14) 0.0004(12) -0.0029(10) 0.0008(11)
Cl05 0.0056(12) 0.0193(14) 0.0262(14) -0.0043(12) -0.0023(10) -0.0017(10)
Cl06 0.0170(15) 0.0254(16) 0.0261(15) -0.0066(13) -0.0088(12) 0.0070(12)
Cl07 0.0054(12) 0.0216(15) 0.0364(17) 0.0092(13) -0.0015(11) -0.0002(11)
Cl08 0.0096(13) 0.0222(15) 0.0254(14) 0.0032(12) 0.0003(11) -0.0012(11)

loop_
_atom_type_symbol
_atom_type_description
_atom_type_scat_dispersion_real
_atom_type_scat_dispersion_imag
_atom_type_scat_source
Cl Cl 0.1484 0.1585 'International Tables Vol C Tables 4.2.6.8 and 6.1.1.4'
Pb Pb -3.3944 10.1111 'International Tables Vol C Tables 4.2.6.8 and 6.1.1.4'
Rb Rb -0.9393 2.9676 'International Tables Vol C Tables 4.2.6.8 and 6.1.1.4'

loop_
_audit_author_name
_audit_author_address
'Diptam Nasipuri'
;Indian Association for the Cultivation of Science
India
;

loop_
_geom_angle_atom_site_label_1
_geom_angle_atom_site_label_2
_geom_angle_atom_site_label_3
_geom_angle
_geom_angle_site_symmetry_1
_geom_angle_site_symmetry_3
Cl05 Pb01 Rb03 123.52(8) 4_566 1_565
Cl05 Pb01 Rb03 117.54(8) 2_655 1_565
Cl05 Pb01 Cl05 76.91(11) 4_566 2_655
Cl05 Pb01 Cl08 75.11(10) 4_566 3_666
Cl06 Pb01 Rb03 148.35(9) . 1_565
Cl06 Pb01 Cl05 85.83(12) . 4_566
Cl06 Pb01 Cl05 77.56(10) . 2_655
Cl06 Pb01 Cl07 86.27(11) . .
Cl06 Pb01 Cl07 92.09(12) . 3_766
Cl06 Pb01 Cl08 160.47(11) . 3_666
Cl07 Pb01 Rb03 56.33(9) 3_766 1_565
Cl07 Pb01 Rb03 87.02(9) . 1_565
Cl07 Pb01 Cl05 153.48(10) . 2_655
Cl07 Pb01 Cl05 81.13(10) . 4_566
Cl07 Pb01 Cl05 155.82(9) 3_766 4_566
Cl07 Pb01 Cl05 126.17(10) 3_766 2_655
Cl07 Pb01 Cl07 74.70(12) . 3_766
Cl07 Pb01 Cl08 86.63(11) . 3_666
Cl07 Pb01 Cl08 103.52(10) 3_766 3_666
Cl08 Pb01 Rb03 49.08(7) 3_666 1_565
Cl08 Pb01 Cl05 101.71(10) 3_666 2_655
Rb03 Pb02 Rb03 169.46(4) 4_465 4_565
Cl04 Pb02 Rb03 132.01(8) 3_665 4_565
Cl04 Pb02 Rb03 128.61(8) . 4_465
Cl04 Pb02 Rb03 48.06(8) . 4_565
Cl04 Pb02 Rb03 47.92(8) 3_665 4_465
Cl04 Pb02 Cl04 84.33(11) . 3_665
Cl04 Pb02 Cl08 149.48(11) . .
Cl05 Pb02 Rb03 101.04(6) . 4_465
Cl05 Pb02 Rb03 88.05(6) . 4_565
Cl05 Pb02 Cl04 73.05(10) . 3_665
Cl05 Pb02 Cl04 76.75(10) . .
Cl05 Pb02 Cl08 74.83(10) . .
Cl06 Pb02 Rb03 51.50(9) . 4_565
Cl06 Pb02 Rb03 136.23(9) . 4_465
Cl06 Pb02 Cl04 145.75(11) . 3_665
Cl06 Pb02 Cl04 93.06(11) . .
Cl06 Pb02 Cl05 73.11(10) . .
Cl06 Pb02 Cl08 89.20(12) . .
Cl08 Pb02 Rb03 140.51(7) . 4_565
Cl08 Pb02 Rb03 48.63(7) . 4_465
Cl08 Pb02 Cl04 76.99(11) . 3_665
Pb01 Rb03 Pb02 126.70(4) 1_545 4_666
Rb03 Rb03 Pb01 69.25(5) 3_756 1_545
Rb03 Rb03 Pb02 92.20(5) 3_756 4_666
Cl04 Rb03 Pb01 45.86(7) 4_566 1_545
Cl04 Rb03 Pb01 104.56(8) 2_745 1_545
Cl04 Rb03 Pb02 141.76(8) 4_566 4_666
Cl04 Rb03 Pb02 41.43(7) 2_745 4_666
Cl04 Rb03 Rb03 49.61(7) 4_566 3_756
Cl04 Rb03 Rb03 50.82(7) 2_745 3_756
Cl04 Rb03 Cl04 100.43(10) 2_745 4_566
Cl04 Rb03 Cl06 137.58(11) 2_745 4_566
Cl04 Rb03 Cl06 71.81(11) 2_745 3_756
Cl04 Rb03 Cl06 74.47(10) 4_566 4_566
Cl04 Rb03 Cl07 64.53(9) 2_745 3_756
Cl04 Rb03 Cl07 131.84(10) 4_566 2_746
Cl04 Rb03 Cl07 64.39(9) 4_566 3_756
Cl04 Rb03 Cl07 127.45(10) 2_745 2_746
Cl04 Rb03 Cl08 66.61(9) 2_745 4_666
Cl06 Rb03 Pb01 101.01(8) 4_566 1_545
Cl06 Rb03 Pb01 86.52(8) 3_756 1_545
Cl06 Rb03 Pb02 132.03(7) 4_566 4_666
Cl06 Rb03 Pb02 49.36(8) 3_756 4_666
Cl06 Rb03 Rb03 104.94(9) 3_756 3_756
Cl06 Rb03 Rb03 111.14(8) 4_566 3_756
Cl06 Rb03 Cl04 129.33(10) 3_756 4_566
Cl06 Rb03 Cl06 143.51(8) 3_756 4_566
Cl06 Rb03 Cl07 137.30(9) 4_566 3_756
Cl06 Rb03 Cl07 67.56(9) 3_756 3_756
Cl06 Rb03 Cl07 70.66(9) 3_756 2_746
Cl06 Rb03 Cl08 82.44(10) 3_756 4_666
Cl07 Rb03 Pb01 108.42(7) 2_746 1_545
Cl07 Rb03 Pb01 40.79(6) 3_756 1_545
Cl07 Rb03 Pb01 112.77(8) . 1_545
Cl07 Rb03 Pb02 93.47(6) . 4_666
Cl07 Rb03 Pb02 86.04(6) 2_746 4_666
Cl07 Rb03 Pb02 89.49(6) 3_756 4_666
Cl07 Rb03 Rb03 47.64(7) 3_756 3_756
Cl07 Rb03 Rb03 175.32(9) 2_746 3_756
Cl07 Rb03 Rb03 56.29(8) . 3_756
Cl07 Rb03 Cl04 68.63(9) . 4_566
Cl07 Rb03 Cl04 69.78(10) . 2_745
Cl07 Rb03 Cl06 140.21(10) . 3_756
Cl07 Rb03 Cl06 73.11(9) 2_746 4_566
Cl07 Rb03 Cl06 69.29(9) . 4_566
Cl07 Rb03 Cl07 128.10(11) . 2_746
Cl07 Rb03 Cl07 127.93(6) 2_746 3_756
Cl07 Rb03 Cl07 103.93(9) . 3_756
Cl07 Rb03 Cl08 73.26(10) . 4_666
Cl07 Rb03 Cl08 122.12(10) . 3_656
Cl08 Rb03 Pb01 167.60(7) 4_666 1_545
Cl08 Rb03 Pb01 43.05(7) 3_656 1_545
Cl08 Rb03 Pb02 40.93(6) 4_666 4_666
Cl08 Rb03 Pb02 144.41(8) 3_656 4_666
Cl08 Rb03 Rb03 107.06(8) 3_656 3_756
Cl08 Rb03 Rb03 108.21(8) 4_666 3_756
Cl08 Rb03 Cl04 141.87(10) 4_666 4_566
Cl08 Rb03 Cl04 63.10(9) 3_656 4_566
Cl08 Rb03 Cl04 147.06(11) 3_656 2_745
Cl08 Rb03 Cl06 68.66(10) 3_656 4_566
Cl08 Rb03 Cl06 96.04(11) 3_656 3_756
Cl08 Rb03 Cl06 91.24(10) 4_666 4_566
Cl08 Rb03 Cl07 72.34(9) 3_656 2_746
Cl08 Rb03 Cl07 128.36(9) 4_666 3_756
Cl08 Rb03 Cl07 73.15(9) 4_666 2_746
Cl08 Rb03 Cl07 82.53(9) 3_656 3_756
Cl08 Rb03 Cl08 143.84(6) 3_656 4_666
Pb02 Cl04 Pb02 95.67(11) . 3_665
Pb02 Cl04 Rb03 92.29(11) . 4_565
Pb02 Cl04 Rb03 158.24(14) . 2_755
Pb02 Cl04 Rb03 90.65(10) 3_665 2_755
Pb02 Cl04 Rb03 169.64(13) 3_665 4_565
Rb03 Cl04 Rb03 79.57(10) 2_755 4_565
Pb01 Cl05 Pb01 103.09(11) 4_565 2_645
Pb02 Cl05 Pb01 143.41(12) . 4_565
Pb02 Cl05 Pb01 106.67(10) . 2_645
Pb01 Cl06 Pb02 105.85(12) . .
Pb01 Cl06 Rb03 106.64(11) . 3_756
Pb01 Cl06 Rb03 93.52(11) . 4_565
Pb02 Cl06 Rb03 146.55(13) . 3_756
Pb02 Cl06 Rb03 89.04(11) . 4_565
Rb03 Cl06 Rb03 81.24(9) 3_756 4_565
Pb01 Cl07 Pb01 105.30(12) . 3_766
Pb01 Cl07 Rb03 106.33(10) 3_766 .
Pb01 Cl07 Rb03 82.89(10) 3_766 3_756
Pb01 Cl07 Rb03 98.35(11) . 3_756
Pb01 Cl07 Rb03 101.05(12) . 2_756
Pb01 Cl07 Rb03 96.70(11) 3_766 2_756
Pb01 Cl07 Rb03 146.84(12) . .
Rb03 Cl07 Rb03 76.07(9) . 3_756
Rb03 Cl07 Rb03 159.97(11) 2_756 3_756
Rb03 Cl07 Rb03 84.92(9) . 2_756
Pb01 Cl08 Rb03 98.81(10) 3_666 4_465
Pb01 Cl08 Rb03 87.88(9) 3_666 3_656
Pb02 Cl08 Pb01 107.80(11) . 3_666
Pb02 Cl08 Rb03 164.13(13) . 3_656
Pb02 Cl08 Rb03 90.44(10) . 4_465
Rb03 Cl08 Rb03 84.55(9) 3_656 4_465

loop_
_geom_bond_atom_site_label_1
_geom_bond_atom_site_label_2
_geom_bond_distance
_geom_bond_site_symmetry_2
Pb01 Rb03 4.419(2) 1_565
Pb01 Cl05 2.941(3) 4_566
Pb01 Cl05 3.020(3) 2_655
Pb01 Cl06 2.881(4) .
Pb01 Cl07 2.883(4) .
Pb01 Cl07 2.909(4) 3_766
Pb01 Cl08 3.019(4) 3_666
Pb02 Rb03 4.579(3) 4_565
Pb02 Rb03 4.512(3) 4_465
Pb02 Cl04 2.924(4) .
Pb02 Cl04 2.986(4) 3_665
Pb02 Cl05 2.921(4) .
Pb02 Cl06 2.910(4) .
Pb02 Cl08 2.956(4) .
Rb03 Rb03 4.325(4) 3_756
Rb03 Cl04 3.409(4) 4_566
Rb03 Cl04 3.349(4) 2_745
Rb03 Cl06 3.584(5) 4_566
Rb03 Cl06 3.362(4) 3_756
Rb03 Cl07 3.292(4) .
Rb03 Cl07 3.706(5) 3_756
Rb03 Cl07 3.410(5) 2_746
Rb03 Cl08 3.386(4) 4_666
Rb03 Cl08 3.342(4) 3_656
